data_7703044
loop_
_publ_author_name
'Chupina, Anastasia V.'
'Shayapov, Vladimir'
'Novikov, Alexander S.'
'Volchek, Victoria V.'
'Benassi, Enrico'
'Abramov, Pavel A.'
'Sokolov, Maxim N.'

_publ_section_title
;
 [{AgL}<sub>2</sub>Mo<sub>8</sub>O<sub>26</sub>]<sup>n-</sup> complexes: a
 combined experimental and theoretical study.
;
_journal_issue 5
_journal_name_full 'Dalton transactions (Cambridge, England : 2003)'
_journal_page_first 1522
_journal_page_last 1530
_journal_paper_doi 10.1039/c9dt04043a
_journal_volume 49
_journal_year 2020
_chemical_formula_sum 'C74 H116 Ag2 Mo8 N4 O28 P2'
_chemical_formula_weight 2554.90
_space_group_crystal_system monoclinic
_space_group_IT_number 14
_space_group_name_Hall '-P 2yn'
_space_group_name_H-M_alt 'P 1 21/n 1'
_atom_sites_solution_hydrogens geom
_atom_sites_solution_primary direct
_atom_sites_solution_secondary difmap
_audit_creation_method SHELXL-2017/1
_audit_update_record
;
2019-10-15 deposited with the CCDC.	2019-12-26 downloaded from the CCDC.
;
_cell_angle_alpha 90
_cell_angle_beta 105.875(4)
_cell_angle_gamma 90
_cell_formula_units_Z 2
_cell_length_a 13.6714(6)
_cell_length_b 14.9284(5)
_cell_length_c 22.8407(10)
_cell_measurement_reflns_used 7336
_cell_measurement_temperature 130(2)
_cell_measurement_theta_max 29.0580
_cell_measurement_theta_min 3.7860
_cell_volume 4483.8(3)
_computing_cell_refinement 'CrysAlisPro 1.171.38.41 (Rigaku OD, 2015)'
_computing_data_collection 'CrysAlisPro 1.171.38.41 (Rigaku OD, 2015)'
_computing_data_reduction 'CrysAlisPro 1.171.38.41 (Rigaku OD, 2015)'
_computing_molecular_graphics 'ShelXle (H\"ubschle, 2011)'
_computing_publication_material 'CIFTAB-2014 (Sheldrick, 2014)'
_computing_structure_refinement 'SHELXL-2014 (Sheldrick, 2014)'
_computing_structure_solution 'SHELXS-2014 (Sheldrick, 2014)'
_diffrn_ambient_temperature 130(2)
_diffrn_detector 'CCD plate'
_diffrn_detector_area_resol_mean 10.6168
_diffrn_detector_type AtlasS2
_diffrn_measured_fraction_theta_full 0.997
_diffrn_measured_fraction_theta_max 0.869
_diffrn_measurement_device 'four-circle diffractometer'
_diffrn_measurement_device_type 'New Xcalibur, AtlasS2'
_diffrn_measurement_method '\w scans'
_diffrn_radiation_monochromator graphite
_diffrn_radiation_probe x-ray
_diffrn_radiation_source 'fine-focus sealed tube'
_diffrn_radiation_type MoK\a
_diffrn_radiation_wavelength 0.71073
_diffrn_reflns_av_R_equivalents 0.0343
_diffrn_reflns_av_unetI/netI 0.0508
_diffrn_reflns_Laue_measured_fraction_full 0.997
_diffrn_reflns_Laue_measured_fraction_max 0.869
_diffrn_reflns_limit_h_max 18
_diffrn_reflns_limit_h_min -16
_diffrn_reflns_limit_k_max 17
_diffrn_reflns_limit_k_min -20
_diffrn_reflns_limit_l_max 20
_diffrn_reflns_limit_l_min -31
_diffrn_reflns_number 27691
_diffrn_reflns_point_group_measured_fraction_full 0.997
_diffrn_reflns_point_group_measured_fraction_max 0.869
_diffrn_reflns_theta_full 25.500
_diffrn_reflns_theta_max 29.525
_diffrn_reflns_theta_min 3.386
_diffrn_source 'sealed X-ray tube'
_exptl_absorpt_coefficient_mu 1.617
_exptl_absorpt_correction_T_max 1.00000
_exptl_absorpt_correction_T_min 0.89628
_exptl_absorpt_correction_type multi-scan
_exptl_absorpt_process_details
;
CrysAlisPro 1.171.38.41 (Rigaku Oxford Diffraction, 2015)
Empirical absorption correction using spherical harmonics,
implemented in SCALE3 ABSPACK scaling algorithm.
;
_exptl_crystal_colour colorless
_exptl_crystal_density_diffrn 1.892
_exptl_crystal_description block
_exptl_crystal_F_000 2544
_exptl_crystal_size_max 0.320
_exptl_crystal_size_mid 0.200
_exptl_crystal_size_min 0.080
_refine_diff_density_max 0.704
_refine_diff_density_min -0.815
_refine_diff_density_rms 0.132
_refine_ls_extinction_method none
_refine_ls_goodness_of_fit_ref 1.064
_refine_ls_hydrogen_treatment constr
_refine_ls_matrix_type full
_refine_ls_number_parameters 532
_refine_ls_number_reflns 10869
_refine_ls_number_restraints 0
_refine_ls_restrained_S_all 1.064
_refine_ls_R_factor_all 0.0571
_refine_ls_R_factor_gt 0.0351
_refine_ls_shift/su_max 0.002
_refine_ls_shift/su_mean 0.000
_refine_ls_structure_factor_coef Fsqd
_refine_ls_weighting_details 'w=1/[\s^2^(Fo^2^)+(0.0215P)^2^+4.8146P] where P=(Fo^2^+2Fc^2^)/3'
_refine_ls_weighting_scheme calc
_refine_ls_wR_factor_gt 0.0664
_refine_ls_wR_factor_ref 0.0764
_reflns_Friedel_coverage 0.000
_reflns_number_gt 8298
_reflns_number_total 10869
_reflns_threshold_expression >2\s(I)
_cod_data_source_file c9dt04043a2.cif
_cod_data_source_block 2
_cod_depositor_comments 'Adding full bibliography for 7703041--7703051.cif.'
_cod_original_sg_symbol_H-M 'P 21/n'
_cod_database_code 7703044
_shelx_shelxl_version_number 2017/1
_shelx_space_group_comment
;
The symmetry employed for this shelxl refinement is uniquely defined
by the following loop, which should always be used as a source of
symmetry information in preference to the above space-group names.
They are only intended as comments.
;
_shelx_estimated_absorpt_t_min 0.626
_shelx_estimated_absorpt_t_max 0.882

loop_
_space_group_symop_operation_xyz
'x, y, z'
'-x+1/2, y+1/2, -z+1/2'
'-x, -y, -z'
'x-1/2, -y-1/2, z-1/2'

loop_
_atom_site_label
_atom_site_type_symbol
_atom_site_fract_x
_atom_site_fract_y
_atom_site_fract_z
_atom_site_U_iso_or_equiv
_atom_site_adp_type
_atom_site_occupancy
_atom_site_site_symmetry_order
_atom_site_calc_flag
_atom_site_refinement_flags_posn
_atom_site_refinement_flags_adp
C1 C 0.0594(3) -0.0185(3) 0.38713(18) 0.0278(9) Uani 1 1 d . .
H1A H 0.128702 -0.019613 0.386813 0.033 Uiso 1 1 calc R U
C2 C -0.0720(3) 0.0507(3) 0.42515(18) 0.0285(9) Uani 1 1 d . .
H2A H -0.077652 0.101441 0.451277 0.043 Uiso 1 1 calc R U
H2B H -0.118854 0.059432 0.384593 0.043 Uiso 1 1 calc R U
H2C H -0.089384 -0.004800 0.442886 0.043 Uiso 1 1 calc R U
C3 C 0.1040(3) 0.1099(3) 0.45399(19) 0.0327(10) Uani 1 1 d . .
H3A H 0.069559 0.150923 0.475383 0.049 Uiso 1 1 calc R U
H3B H 0.158930 0.078818 0.483632 0.049 Uiso 1 1 calc R U
H3C H 0.132349 0.144025 0.425814 0.049 Uiso 1 1 calc R U
C4 C 0.2914(3) 0.4225(2) 0.55403(16) 0.0174(8) Uani 1 1 d . .
C5 C 0.3382(3) 0.4019(2) 0.50886(16) 0.0208(8) Uani 1 1 d . .
H5A H 0.344421 0.341111 0.498098 0.025 Uiso 1 1 calc R U
C6 C 0.3756(3) 0.4690(2) 0.47953(17) 0.0246(9) Uani 1 1 d . .
H6A H 0.406621 0.454116 0.448316 0.030 Uiso 1 1 calc R U
C7 C 0.3683(3) 0.5581(3) 0.49529(18) 0.0258(9) Uani 1 1 d . .
H7A H 0.395009 0.604165 0.475447 0.031 Uiso 1 1 calc R U
C8 C 0.3219(3) 0.5790(2) 0.53984(18) 0.0262(9) Uani 1 1 d . .
H8A H 0.315931 0.639911 0.550444 0.031 Uiso 1 1 calc R U
C9 C 0.2838(3) 0.5119(2) 0.56950(18) 0.0235(9) Uani 1 1 d . .
H9A H 0.252411 0.527093 0.600475 0.028 Uiso 1 1 calc R U
C10 C 0.3306(3) 0.3886(3) 0.70874(17) 0.0277(9) Uani 1 1 d . .
H10A H 0.390992 0.364684 0.701914 0.033 Uiso 1 1 calc R U
C11 C 0.3350(3) 0.4308(3) 0.76322(18) 0.0313(10) Uani 1 1 d . .
H11A H 0.398346 0.437902 0.793044 0.038 Uiso 1 1 calc R U
C12 C 0.2461(3) 0.4627(3) 0.77411(18) 0.0276(9) Uani 1 1 d . .
H12A H 0.248231 0.490832 0.811731 0.033 Uiso 1 1 calc R U
C13 C 0.1551(3) 0.4533(2) 0.73029(18) 0.0269(9) Uani 1 1 d . .
H13A H 0.094236 0.474373 0.737969 0.032 Uiso 1 1 calc R U
C14 C 0.1515(3) 0.4134(2) 0.67489(17) 0.0220(8) Uani 1 1 d . .
H14A H 0.088487 0.408591 0.644507 0.026 Uiso 1 1 calc R U
C15 C 0.2390(3) 0.3806(2) 0.66371(16) 0.0188(8) Uani 1 1 d . .
C16 C 0.0664(3) 0.3675(3) 0.49932(19) 0.0319(10) Uani 1 1 d . .
H16A H 0.103061 0.414022 0.486397 0.038 Uiso 1 1 calc R U
C17 C 0.1129(3) 0.3155(2) 0.54957(16) 0.0177(8) Uani 1 1 d . .
C18 C 0.0576(3) 0.2474(2) 0.56756(17) 0.0216(8) Uani 1 1 d . .
H18A H 0.089019 0.210726 0.601474 0.026 Uiso 1 1 calc R U
C19 C -0.0432(3) 0.2331(2) 0.53607(18) 0.0258(9) Uani 1 1 d . .
H19A H -0.080753 0.187603 0.549296 0.031 Uiso 1 1 calc R U
C20 C -0.0897(3) 0.2840(3) 0.4858(2) 0.0334(10) Uani 1 1 d . .
H20A H -0.158444 0.273230 0.463905 0.040 Uiso 1 1 calc R U
C21 C -0.0345(3) 0.3509(3) 0.4680(2) 0.0405(12) Uani 1 1 d . .
H21A H -0.066090 0.386460 0.433582 0.049 Uiso 1 1 calc R U
C22 C 0.4798(3) 0.7298(2) 0.70023(16) 0.0182(8) Uani 1 1 d . .
H22A H 0.472596 0.795577 0.695708 0.022 Uiso 1 1 calc R U
H22B H 0.464799 0.704030 0.658772 0.022 Uiso 1 1 calc R U
C23 C 0.4003(3) 0.6965(3) 0.72944(18) 0.0265(9) Uani 1 1 d . .
H23A H 0.411698 0.723515 0.770352 0.032 Uiso 1 1 calc R U
H23B H 0.405528 0.630629 0.734248 0.032 Uiso 1 1 calc R U
C24 C 0.2954(3) 0.7213(3) 0.69034(19) 0.0306(10) Uani 1 1 d . .
H24A H 0.290757 0.787382 0.686966 0.037 Uiso 1 1 calc R U
H24B H 0.286811 0.697000 0.648912 0.037 Uiso 1 1 calc R U
C25 C 0.2098(3) 0.6877(3) 0.7140(2) 0.0456(13) Uani 1 1 d . .
H25A H 0.144712 0.706378 0.686351 0.068 Uiso 1 1 calc R U
H25B H 0.212462 0.622201 0.716439 0.068 Uiso 1 1 calc R U
H25C H 0.216415 0.712722 0.754551 0.068 Uiso 1 1 calc R U
C26 C 0.6073(3) 0.6099(2) 0.74430(16) 0.0175(8) Uani 1 1 d . .
H26A H 0.563968 0.589822 0.770091 0.021 Uiso 1 1 calc R U
H26B H 0.678978 0.600808 0.767950 0.021 Uiso 1 1 calc R U
C27 C 0.5860(3) 0.5502(2) 0.68871(16) 0.0209(8) Uani 1 1 d . .
H27A H 0.634306 0.563856 0.664574 0.025 Uiso 1 1 calc R U
H27B H 0.516135 0.560794 0.662745 0.025 Uiso 1 1 calc R U
C28 C 0.5978(3) 0.4525(2) 0.70961(17) 0.0211(8) Uani 1 1 d . .
H28A H 0.667625 0.442999 0.735995 0.025 Uiso 1 1 calc R U
H28B H 0.549766 0.439912 0.734100 0.025 Uiso 1 1 calc R U
C29 C 0.5777(3) 0.3874(2) 0.65621(17) 0.0267(9) Uani 1 1 d . .
H29A H 0.585987 0.325827 0.671591 0.040 Uiso 1 1 calc R U
H29B H 0.508113 0.395776 0.630399 0.040 Uiso 1 1 calc R U
H29C H 0.625947 0.398862 0.632294 0.040 Uiso 1 1 calc R U
C30 C 0.6520(3) 0.7455(2) 0.69241(16) 0.0174(8) Uani 1 1 d . .
H30A H 0.640109 0.810884 0.687956 0.021 Uiso 1 1 calc R U
H30B H 0.625924 0.718449 0.651534 0.021 Uiso 1 1 calc R U
C31 C 0.7660(3) 0.7296(2) 0.71383(17) 0.0208(8) Uani 1 1 d . .
H31A H 0.794123 0.758999 0.753740 0.025 Uiso 1 1 calc R U
H31B H 0.779420 0.664488 0.719201 0.025 Uiso 1 1 calc R U
C32 C 0.8182(3) 0.7659(3) 0.66881(18) 0.0285(9) Uani 1 1 d . .
H32A H 0.807622 0.831485 0.665163 0.034 Uiso 1 1 calc R U
H32B H 0.787110 0.738990 0.628381 0.034 Uiso 1 1 calc R U
C33 C 0.9315(3) 0.7463(3) 0.6874(2) 0.0320(10) Uani 1 1 d . .
H33A H 0.962392 0.771067 0.656975 0.048 Uiso 1 1 calc R U
H33B H 0.962847 0.773875 0.727090 0.048 Uiso 1 1 calc R U
H33C H 0.942340 0.681400 0.690316 0.048 Uiso 1 1 calc R U
C34 C 0.6213(3) 0.7510(2) 0.79623(16) 0.0179(8) Uani 1 1 d . .
H34A H 0.576609 0.726577 0.819882 0.022 Uiso 1 1 calc R U
H34B H 0.691678 0.731889 0.816822 0.022 Uiso 1 1 calc R U
C35 C 0.6171(3) 0.8518(2) 0.79851(16) 0.0201(8) Uani 1 1 d . .
H35A H 0.548921 0.872912 0.775106 0.024 Uiso 1 1 calc R U
H35B H 0.668068 0.877861 0.779895 0.024 Uiso 1 1 calc R U
C36 C 0.6387(3) 0.8824(2) 0.86442(17) 0.0228(8) Uani 1 1 d . .
H36A H 0.706523 0.860222 0.887465 0.027 Uiso 1 1 calc R U
H36B H 0.587685 0.855450 0.882654 0.027 Uiso 1 1 calc R U
C37 C 0.6359(3) 0.9844(2) 0.87082(18) 0.0280(9) Uani 1 1 d . .
H37A H 0.650290 1.000246 0.913968 0.042 Uiso 1 1 calc R U
H37B H 0.687335 1.011443 0.853696 0.042 Uiso 1 1 calc R U
H37C H 0.568450 1.006669 0.848883 0.042 Uiso 1 1 calc R U
N1 N 0.0317(2) 0.0450(2) 0.42022(14) 0.0223(7) Uani 1 1 d . .
N2 N 0.5904(2) 0.70916(18) 0.73292(13) 0.0160(6) Uani 1 1 d . .
O1 O 0.49003(19) 0.13631(15) 0.66715(11) 0.0183(5) Uani 1 1 d . .
O2 O 0.30116(18) 0.05056(15) 0.58563(11) 0.0173(5) Uani 1 1 d . .
O3 O 0.33543(17) 0.15829(14) 0.47935(11) 0.0156(5) Uani 1 1 d . .
O4 O 0.51926(18) 0.24057(14) 0.55740(10) 0.0172(5) Uani 1 1 d . .
O5 O 0.64499(19) 0.03014(15) 0.73010(11) 0.0208(6) Uani 1 1 d . .
O6 O 0.66025(18) 0.11910(14) 0.62576(10) 0.0153(5) Uani 1 1 d . .
O7 O 0.70233(19) 0.22393(15) 0.53394(11) 0.0196(6) Uani 1 1 d . .
O8 O 0.52686(17) 0.13401(14) 0.45957(10) 0.0122(5) Uani 1 1 d . .
O9 O 0.49401(17) 0.04549(13) 0.55123(10) 0.0111(5) Uani 1 1 d . .
O10 O 0.47235(18) -0.04550(14) 0.64748(10) 0.0152(5) Uani 1 1 d . .
O11 O 0.35494(17) 0.05788(14) 0.38236(10) 0.0139(5) Uani 1 1 d . .
O12 O 0.33170(17) -0.03145(14) 0.48296(10) 0.0126(5) Uani 1 1 d . .
O13 O 0.29352(18) -0.13118(15) 0.58141(11) 0.0182(5) Uani 1 1 d . .
O14 O 0.0034(2) -0.07547(18) 0.35711(13) 0.0332(7) Uani 1 1 d . .
Mo1 Mo 0.60437(2) 0.16352(2) 0.54553(2) 0.01214(7) Uani 1 1 d . .
Mo2 Mo 0.40212(2) 0.07167(2) 0.46113(2) 0.01047(7) Uani 1 1 d . .
Mo3 Mo 0.36684(2) -0.04300(2) 0.57373(2) 0.01224(7) Uani 1 1 d . .
Mo4 Mo 0.56978(2) 0.05050(2) 0.65923(2) 0.01313(7) Uani 1 1 d . .
Ag1 Ag 0.35233(2) 0.20421(2) 0.60026(2) 0.02590(8) Uani 1 1 d . .
P1 P 0.24527(7) 0.33124(6) 0.59180(4) 0.0168(2) Uani 1 1 d . .

loop_
_atom_site_aniso_label
_atom_site_aniso_U_11
_atom_site_aniso_U_22
_atom_site_aniso_U_33
_atom_site_aniso_U_23
_atom_site_aniso_U_13
_atom_site_aniso_U_12
C1 0.028(2) 0.035(2) 0.022(2) 0.0009(18) 0.0083(18) 0.0072(18)
C2 0.020(2) 0.041(2) 0.025(2) -0.0089(18) 0.0076(17) -0.0090(18)
C3 0.022(2) 0.041(2) 0.035(3) -0.009(2) 0.0069(19) -0.0078(18)
C4 0.0159(18) 0.0195(17) 0.0164(19) 0.0008(15) 0.0040(15) 0.0012(14)
C5 0.021(2) 0.0235(19) 0.0171(19) 0.0002(15) 0.0039(16) 0.0030(15)
C6 0.026(2) 0.031(2) 0.017(2) 0.0023(17) 0.0064(17) 0.0012(17)
C7 0.022(2) 0.030(2) 0.024(2) 0.0094(17) 0.0047(17) -0.0031(17)
C8 0.029(2) 0.0189(18) 0.030(2) 0.0019(17) 0.0063(18) -0.0015(16)
C9 0.023(2) 0.0221(19) 0.028(2) 0.0010(17) 0.0112(17) 0.0043(16)
C10 0.021(2) 0.040(2) 0.020(2) -0.0029(18) 0.0028(17) 0.0029(18)
C11 0.027(2) 0.044(2) 0.020(2) -0.0065(19) 0.0020(18) -0.0068(19)
C12 0.033(2) 0.031(2) 0.020(2) -0.0049(17) 0.0101(18) -0.0075(18)
C13 0.027(2) 0.028(2) 0.029(2) -0.0062(18) 0.0140(18) 0.0002(17)
C14 0.018(2) 0.0256(19) 0.022(2) -0.0041(16) 0.0042(16) 0.0015(16)
C15 0.0192(19) 0.0193(18) 0.0175(19) 0.0006(15) 0.0045(15) -0.0017(15)
C16 0.027(2) 0.032(2) 0.034(3) 0.0124(19) 0.0035(19) -0.0017(18)
C17 0.0187(19) 0.0168(17) 0.0182(19) -0.0034(15) 0.0061(15) 0.0008(14)
C18 0.029(2) 0.0175(18) 0.019(2) -0.0045(15) 0.0075(17) 0.0005(16)
C19 0.024(2) 0.025(2) 0.031(2) -0.0098(17) 0.0119(18) -0.0048(16)
C20 0.018(2) 0.039(2) 0.039(3) -0.007(2) 0.0015(19) -0.0037(18)
C21 0.026(2) 0.048(3) 0.039(3) 0.013(2) -0.005(2) 0.003(2)
C22 0.0186(19) 0.0196(17) 0.0148(18) 0.0028(15) 0.0016(15) 0.0014(15)
C23 0.023(2) 0.025(2) 0.031(2) 0.0071(17) 0.0063(18) 0.0028(16)
C24 0.022(2) 0.031(2) 0.035(3) -0.0015(19) 0.0034(19) 0.0012(17)
C25 0.023(2) 0.039(3) 0.073(4) 0.008(2) 0.010(2) -0.001(2)
C26 0.0198(19) 0.0154(17) 0.0156(19) 0.0018(14) 0.0021(15) 0.0035(14)
C27 0.024(2) 0.0217(18) 0.0164(19) 0.0033(15) 0.0045(16) 0.0020(15)
C28 0.027(2) 0.0157(17) 0.020(2) -0.0014(15) 0.0058(16) 0.0023(15)
C29 0.031(2) 0.024(2) 0.024(2) -0.0056(17) 0.0051(18) 0.0002(17)
C30 0.0181(19) 0.0162(17) 0.0183(19) 0.0036(15) 0.0055(15) 0.0005(14)
C31 0.0160(19) 0.0235(18) 0.023(2) 0.0052(16) 0.0055(16) -0.0007(15)
C32 0.022(2) 0.039(2) 0.027(2) 0.0101(18) 0.0102(18) 0.0048(18)
C33 0.022(2) 0.040(2) 0.035(3) 0.009(2) 0.0114(19) 0.0038(18)
C34 0.022(2) 0.0175(17) 0.0139(18) 0.0012(14) 0.0042(15) -0.0005(15)
C35 0.022(2) 0.0177(18) 0.019(2) 0.0021(15) 0.0026(16) -0.0001(15)
C36 0.026(2) 0.0240(19) 0.019(2) 0.0010(16) 0.0063(17) -0.0014(16)
C37 0.035(2) 0.025(2) 0.023(2) -0.0053(17) 0.0063(18) -0.0007(17)
N1 0.0180(17) 0.0322(17) 0.0177(17) -0.0014(14) 0.0064(13) -0.0010(14)
N2 0.0183(16) 0.0144(14) 0.0138(15) 0.0012(12) 0.0021(12) -0.0001(12)
O1 0.0227(14) 0.0164(12) 0.0161(13) -0.0015(10) 0.0059(11) 0.0024(10)
O2 0.0171(13) 0.0187(12) 0.0174(13) 0.0016(10) 0.0070(10) 0.0024(10)
O3 0.0117(12) 0.0130(11) 0.0224(14) -0.0009(10) 0.0050(10) 0.0028(9)
O4 0.0214(14) 0.0135(11) 0.0157(13) -0.0027(10) 0.0032(11) 0.0014(10)
O5 0.0263(15) 0.0181(12) 0.0149(13) 0.0021(10) 0.0002(11) -0.0013(11)
O6 0.0160(13) 0.0133(11) 0.0146(13) -0.0003(10) 0.0007(10) -0.0028(9)
O7 0.0215(14) 0.0166(12) 0.0203(14) -0.0012(10) 0.0050(11) -0.0071(10)
O8 0.0138(12) 0.0102(11) 0.0123(12) 0.0021(9) 0.0031(10) -0.0002(9)
O9 0.0122(12) 0.0092(10) 0.0121(12) 0.0001(9) 0.0035(9) -0.0017(9)
O10 0.0208(13) 0.0148(11) 0.0107(12) 0.0015(9) 0.0056(10) -0.0036(10)
O11 0.0127(12) 0.0129(11) 0.0145(12) 0.0026(9) 0.0008(10) -0.0009(9)
O12 0.0123(12) 0.0129(11) 0.0114(12) 0.0012(9) 0.0012(10) -0.0008(9)
O13 0.0200(14) 0.0194(12) 0.0182(13) 0.0019(10) 0.0104(11) -0.0038(10)
O14 0.0423(19) 0.0326(15) 0.0252(16) -0.0055(13) 0.0101(14) -0.0010(14)
Mo1 0.01399(15) 0.00925(13) 0.01217(15) -0.00033(11) 0.00187(12) -0.00222(11)
Mo2 0.01006(14) 0.00915(13) 0.01146(15) 0.00129(11) 0.00169(11) 0.00019(10)
Mo3 0.01217(15) 0.01276(14) 0.01252(15) 0.00036(11) 0.00461(12) -0.00167(11)
Mo4 0.01592(16) 0.01214(14) 0.01003(15) -0.00003(11) 0.00136(12) -0.00101(11)
Ag1 0.02980(17) 0.01774(14) 0.02912(17) 0.00092(12) 0.00629(13) 0.00836(12)
P1 0.0174(5) 0.0157(4) 0.0166(5) 0.0000(4) 0.0032(4) 0.0011(4)

loop_
_atom_type_symbol
_atom_type_description
_atom_type_scat_dispersion_real
_atom_type_scat_dispersion_imag
_atom_type_scat_source
C C 0.0033 0.0016 'International Tables Vol C Tables 4.2.6.8 and 6.1.1.4'
H H 0.0000 0.0000 'International Tables Vol C Tables 4.2.6.8 and 6.1.1.4'
N N 0.0061 0.0033 'International Tables Vol C Tables 4.2.6.8 and 6.1.1.4'
O O 0.0106 0.0060 'International Tables Vol C Tables 4.2.6.8 and 6.1.1.4'
Mo Mo -1.6832 0.6857 'International Tables Vol C Tables 4.2.6.8 and 6.1.1.4'
Ag Ag -0.8971 1.1015 'International Tables Vol C Tables 4.2.6.8 and 6.1.1.4'
P P 0.1023 0.0942 'International Tables Vol C Tables 4.2.6.8 and 6.1.1.4'

loop_
_geom_angle_atom_site_label_1
_geom_angle_atom_site_label_2
_geom_angle_atom_site_label_3
_geom_angle
_geom_angle_site_symmetry_1
_geom_angle_site_symmetry_3
O14 C1 N1 125.7(4) . .
O14 C1 H1A 117.2 . .
N1 C1 H1A 117.2 . .
N1 C2 H2A 109.5 . .
N1 C2 H2B 109.5 . .
H2A C2 H2B 109.5 . .
N1 C2 H2C 109.5 . .
H2A C2 H2C 109.5 . .
H2B C2 H2C 109.5 . .
N1 C3 H3A 109.5 . .
N1 C3 H3B 109.5 . .
H3A C3 H3B 109.5 . .
N1 C3 H3C 109.5 . .
H3A C3 H3C 109.5 . .
H3B C3 H3C 109.5 . .
C5 C4 C9 118.9(3) . .
C5 C4 P1 118.5(3) . .
C9 C4 P1 122.6(3) . .
C6 C5 C4 120.5(3) . .
C6 C5 H5A 119.8 . .
C4 C5 H5A 119.8 . .
C5 C6 C7 120.5(4) . .
C5 C6 H6A 119.8 . .
C7 C6 H6A 119.8 . .
C8 C7 C6 119.4(4) . .
C8 C7 H7A 120.3 . .
C6 C7 H7A 120.3 . .
C7 C8 C9 120.6(4) . .
C7 C8 H8A 119.7 . .
C9 C8 H8A 119.7 . .
C8 C9 C4 120.3(4) . .
C8 C9 H9A 119.9 . .
C4 C9 H9A 119.9 . .
C11 C10 C15 120.9(4) . .
C11 C10 H10A 119.6 . .
C15 C10 H10A 119.6 . .
C10 C11 C12 119.5(4) . .
C10 C11 H11A 120.2 . .
C12 C11 H11A 120.2 . .
C13 C12 C11 119.8(4) . .
C13 C12 H12A 120.1 . .
C11 C12 H12A 120.1 . .
C12 C13 C14 120.5(4) . .
C12 C13 H13A 119.8 . .
C14 C13 H13A 119.8 . .
C15 C14 C13 120.3(4) . .
C15 C14 H14A 119.8 . .
C13 C14 H14A 119.8 . .
C14 C15 C10 118.9(4) . .
C14 C15 P1 124.5(3) . .
C10 C15 P1 116.5(3) . .
C17 C16 C21 119.4(4) . .
C17 C16 H16A 120.3 . .
C21 C16 H16A 120.3 . .
C16 C17 C18 119.2(3) . .
C16 C17 P1 122.1(3) . .
C18 C17 P1 118.7(3) . .
C19 C18 C17 120.1(4) . .
C19 C18 H18A 119.9 . .
C17 C18 H18A 119.9 . .
C20 C19 C18 121.0(4) . .
C20 C19 H19A 119.5 . .
C18 C19 H19A 119.5 . .
C21 C20 C19 118.6(4) . .
C21 C20 H20A 120.7 . .
C19 C20 H20A 120.7 . .
C20 C21 C16 121.6(4) . .
C20 C21 H21A 119.2 . .
C16 C21 H21A 119.2 . .
C23 C22 N2 117.1(3) . .
C23 C22 H22A 108.0 . .
N2 C22 H22A 108.0 . .
C23 C22 H22B 108.0 . .
N2 C22 H22B 108.0 . .
H22A C22 H22B 107.3 . .
C22 C23 C24 109.9(3) . .
C22 C23 H23A 109.7 . .
C24 C23 H23A 109.7 . .
C22 C23 H23B 109.7 . .
C24 C23 H23B 109.7 . .
H23A C23 H23B 108.2 . .
C25 C24 C23 114.3(4) . .
C25 C24 H24A 108.7 . .
C23 C24 H24A 108.7 . .
C25 C24 H24B 108.7 . .
C23 C24 H24B 108.7 . .
H24A C24 H24B 107.6 . .
C24 C25 H25A 109.5 . .
C24 C25 H25B 109.5 . .
H25A C25 H25B 109.5 . .
C24 C25 H25C 109.5 . .
H25A C25 H25C 109.5 . .
H25B C25 H25C 109.5 . .
N2 C26 C27 116.6(3) . .
N2 C26 H26A 108.1 . .
C27 C26 H26A 108.1 . .
N2 C26 H26B 108.1 . .
C27 C26 H26B 108.1 . .
H26A C26 H26B 107.3 . .
C26 C27 C28 108.7(3) . .
C26 C27 H27A 110.0 . .
C28 C27 H27A 110.0 . .
C26 C27 H27B 110.0 . .
C28 C27 H27B 110.0 . .
H27A C27 H27B 108.3 . .
C29 C28 C27 112.2(3) . .
C29 C28 H28A 109.2 . .
C27 C28 H28A 109.2 . .
C29 C28 H28B 109.2 . .
C27 C28 H28B 109.2 . .
H28A C28 H28B 107.9 . .
C28 C29 H29A 109.5 . .
C28 C29 H29B 109.5 . .
H29A C29 H29B 109.5 . .
C28 C29 H29C 109.5 . .
H29A C29 H29C 109.5 . .
H29B C29 H29C 109.5 . .
N2 C30 C31 116.2(3) . .
N2 C30 H30A 108.2 . .
C31 C30 H30A 108.2 . .
N2 C30 H30B 108.2 . .
C31 C30 H30B 108.2 . .
H30A C30 H30B 107.4 . .
C32 C31 C30 111.1(3) . .
C32 C31 H31A 109.4 . .
C30 C31 H31A 109.4 . .
C32 C31 H31B 109.4 . .
C30 C31 H31B 109.4 . .
H31A C31 H31B 108.0 . .
C31 C32 C33 112.2(3) . .
C31 C32 H32A 109.2 . .
C33 C32 H32A 109.2 . .
C31 C32 H32B 109.2 . .
C33 C32 H32B 109.2 . .
H32A C32 H32B 107.9 . .
C32 C33 H33A 109.5 . .
C32 C33 H33B 109.5 . .
H33A C33 H33B 109.5 . .
C32 C33 H33C 109.5 . .
H33A C33 H33C 109.5 . .
H33B C33 H33C 109.5 . .
C35 C34 N2 116.0(3) . .
C35 C34 H34A 108.3 . .
N2 C34 H34A 108.3 . .
C35 C34 H34B 108.3 . .
N2 C34 H34B 108.3 . .
H34A C34 H34B 107.4 . .
C34 C35 C36 109.5(3) . .
C34 C35 H35A 109.8 . .
C36 C35 H35A 109.8 . .
C34 C35 H35B 109.8 . .
C36 C35 H35B 109.8 . .
H35A C35 H35B 108.2 . .
C35 C36 C37 112.9(3) . .
C35 C36 H36A 109.0 . .
C37 C36 H36A 109.0 . .
C35 C36 H36B 109.0 . .
C37 C36 H36B 109.0 . .
H36A C36 H36B 107.8 . .
C36 C37 H37A 109.5 . .
C36 C37 H37B 109.5 . .
H37A C37 H37B 109.5 . .
C36 C37 H37C 109.5 . .
H37A C37 H37C 109.5 . .
H37B C37 H37C 109.5 . .
C1 N1 C3 121.4(4) . .
C1 N1 C2 121.4(3) . .
C3 N1 C2 117.2(3) . .
C26 N2 C30 111.9(3) . .
C26 N2 C22 111.6(3) . .
C30 N2 C22 105.8(3) . .
C26 N2 C34 104.4(2) . .
C30 N2 C34 112.1(3) . .
C22 N2 C34 111.3(3) . .
Mo4 O1 Ag1 132.96(12) . .
Mo3 O2 Ag1 130.85(13) . .
Mo1 O6 Mo4 115.93(11) . .
Mo2 O8 Mo1 108.46(11) . .
Mo2 O8 Mo3 111.34(9) . 3_656
Mo1 O8 Mo3 104.13(9) . 3_656
Mo2 O9 Mo2 103.85(9) . 3_656
Mo2 O9 Mo1 91.54(8) . .
Mo2 O9 Mo1 97.77(8) 3_656 .
Mo2 O9 Mo3 92.20(8) . .
Mo2 O9 Mo3 96.72(7) 3_656 .
Mo1 O9 Mo3 163.71(11) . .
Mo2 O9 Mo4 163.74(11) . .
Mo2 O9 Mo4 92.41(7) 3_656 .
Mo1 O9 Mo4 86.01(7) . .
Mo3 O9 Mo4 85.98(7) . .
Mo3 O10 Mo4 116.03(11) . .
Mo2 O11 Mo4 115.73(11) . 3_656
Mo2 O12 Mo3 109.69(10) . .
Mo2 O12 Mo1 110.40(11) . 3_656
Mo3 O12 Mo1 102.41(9) . 3_656
O7 Mo1 O4 105.55(12) . .
O7 Mo1 O6 102.11(11) . .
O4 Mo1 O6 101.14(11) . .
O7 Mo1 O8 101.08(10) . .
O4 Mo1 O8 95.89(10) . .
O6 Mo1 O8 146.21(9) . .
O7 Mo1 O12 91.94(10) . 3_656
O4 Mo1 O12 160.20(10) . 3_656
O6 Mo1 O12 83.75(9) . 3_656
O8 Mo1 O12 71.22(8) . 3_656
O7 Mo1 O9 162.95(10) . .
O4 Mo1 O9 91.18(10) . .
O6 Mo1 O9 77.27(8) . .
O8 Mo1 O9 73.40(8) . .
O12 Mo1 O9 71.02(8) 3_656 .
O7 Mo1 Mo2 136.10(8) . .
O4 Mo1 Mo2 82.59(8) . .
O6 Mo1 Mo2 118.84(7) . .
O8 Mo1 Mo2 35.18(7) . .
O12 Mo1 Mo2 78.32(5) 3_656 .
O9 Mo1 Mo2 41.58(5) . .
O3 Mo2 O11 105.66(11) . .
O3 Mo2 O12 101.69(11) . .
O11 Mo2 O12 95.80(10) . .
O3 Mo2 O8 99.89(10) . .
O11 Mo2 O8 96.63(10) . .
O12 Mo2 O8 151.11(9) . .
O3 Mo2 O9 96.72(10) . .
O11 Mo2 O9 157.61(9) . .
O12 Mo2 O9 79.08(8) . .
O8 Mo2 O9 79.52(9) . .
O3 Mo2 O9 172.78(10) . 3_656
O11 Mo2 O9 81.48(9) . 3_656
O12 Mo2 O9 78.31(9) . 3_656
O8 Mo2 O9 77.89(8) . 3_656
O9 Mo2 O9 76.15(9) . 3_656
O3 Mo2 Mo1 87.68(8) . .
O11 Mo2 Mo1 132.99(8) . .
O12 Mo2 Mo1 125.95(6) . .
O8 Mo2 Mo1 36.36(7) . .
O9 Mo2 Mo1 46.88(6) . .
O9 Mo2 Mo1 86.55(5) 3_656 .
O13 Mo3 O2 105.39(12) . .
O13 Mo3 O10 102.77(10) . .
O2 Mo3 O10 100.30(11) . .
O13 Mo3 O12 101.13(10) . .
O2 Mo3 O12 96.07(10) . .
O10 Mo3 O12 146.13(10) . .
O13 Mo3 O8 91.19(10) . 3_656
O2 Mo3 O8 161.59(10) . 3_656
O10 Mo3 O8 83.36(9) . 3_656
O12 Mo3 O8 72.47(8) . 3_656
O13 Mo3 O9 162.67(10) . .
O2 Mo3 O9 91.57(10) . .
O10 Mo3 O9 77.09(9) . .
O12 Mo3 O9 73.00(8) . .
O8 Mo3 O9 71.52(8) 3_656 .
O5 Mo4 O1 105.64(12) . .
O5 Mo4 O6 100.83(11) . .
O1 Mo4 O6 98.07(11) . .
O5 Mo4 O10 102.48(11) . .
O1 Mo4 O10 97.74(11) . .
O6 Mo4 O10 147.03(10) . .
O5 Mo4 O11 92.65(10) . 3_656
O1 Mo4 O11 161.71(10) . 3_656
O6 Mo4 O11 78.31(9) . 3_656
O10 Mo4 O11 77.63(9) . 3_656
O5 Mo4 O9 163.01(10) . .
O1 Mo4 O9 91.34(9) . .
O6 Mo4 O9 75.60(8) . .
O10 Mo4 O9 75.28(8) . .
O11 Mo4 O9 70.38(8) 3_656 .
O1 Ag1 P1 141.12(6) . .
O1 Ag1 O2 79.98(8) . .
P1 Ag1 O2 127.20(6) . .
C4 P1 C17 105.66(16) . .
C4 P1 C15 103.44(16) . .
C17 P1 C15 104.18(17) . .
C4 P1 Ag1 110.61(12) . .
C17 P1 Ag1 116.26(11) . .
C15 P1 Ag1 115.46(12) . .

loop_
_geom_bond_atom_site_label_1
_geom_bond_atom_site_label_2
_geom_bond_distance
_geom_bond_site_symmetry_2
C1 O14 1.222(5) .
C1 N1 1.330(5) .
C1 H1A 0.9500 .
C2 N1 1.455(5) .
C2 H2A 0.9800 .
C2 H2B 0.9800 .
C2 H2C 0.9800 .
C3 N1 1.447(5) .
C3 H3A 0.9800 .
C3 H3B 0.9800 .
C3 H3C 0.9800 .
C4 C5 1.389(5) .
C4 C9 1.392(5) .
C4 P1 1.816(4) .
C5 C6 1.379(5) .
C5 H5A 0.9500 .
C6 C7 1.390(5) .
C6 H6A 0.9500 .
C7 C8 1.373(6) .
C7 H7A 0.9500 .
C8 C9 1.388(5) .
C8 H8A 0.9500 .
C9 H9A 0.9500 .
C10 C11 1.381(5) .
C10 C15 1.391(5) .
C10 H10A 0.9500 .
C11 C12 1.390(6) .
C11 H11A 0.9500 .
C12 C13 1.374(5) .
C12 H12A 0.9500 .
C13 C14 1.387(5) .
C13 H13A 0.9500 .
C14 C15 1.379(5) .
C14 H14A 0.9500 .
C15 P1 1.824(4) .
C16 C17 1.387(5) .
C16 C21 1.391(6) .
C16 H16A 0.9500 .
C17 C18 1.395(5) .
C17 P1 1.818(4) .
C18 C19 1.384(5) .
C18 H18A 0.9500 .
C19 C20 1.378(6) .
C19 H19A 0.9500 .
C20 C21 1.378(6) .
C20 H20A 0.9500 .
C21 H21A 0.9500 .
C22 C23 1.507(5) .
C22 N2 1.523(4) .
C22 H22A 0.9900 .
C22 H22B 0.9900 .
C23 C24 1.513(5) .
C23 H23A 0.9900 .
C23 H23B 0.9900 .
C24 C25 1.503(6) .
C24 H24A 0.9900 .
C24 H24B 0.9900 .
C25 H25A 0.9800 .
C25 H25B 0.9800 .
C25 H25C 0.9800 .
C26 N2 1.511(4) .
C26 C27 1.513(5) .
C26 H26A 0.9900 .
C26 H26B 0.9900 .
C27 C28 1.529(5) .
C27 H27A 0.9900 .
C27 H27B 0.9900 .
C28 C29 1.525(5) .
C28 H28A 0.9900 .
C28 H28B 0.9900 .
C29 H29A 0.9800 .
C29 H29B 0.9800 .
C29 H29C 0.9800 .
C30 N2 1.512(4) .
C30 C31 1.519(5) .
C30 H30A 0.9900 .
C30 H30B 0.9900 .
C31 C32 1.504(5) .
C31 H31A 0.9900 .
C31 H31B 0.9900 .
C32 C33 1.518(5) .
C32 H32A 0.9900 .
C32 H32B 0.9900 .
C33 H33A 0.9800 .
C33 H33B 0.9800 .
C33 H33C 0.9800 .
C34 C35 1.508(5) .
C34 N2 1.525(4) .
C34 H34A 0.9900 .
C34 H34B 0.9900 .
C35 C36 1.523(5) .
C35 H35A 0.9900 .
C35 H35B 0.9900 .
C36 C37 1.530(5) .
C36 H36A 0.9900 .
C36 H36B 0.9900 .
C37 H37A 0.9800 .
C37 H37B 0.9800 .
C37 H37C 0.9800 .
O1 Mo4 1.723(2) .
O1 Ag1 2.309(2) .
O2 Mo3 1.722(2) .
O2 Ag1 2.395(2) .
O3 Mo2 1.698(2) .
O4 Mo1 1.710(2) .
O5 Mo4 1.691(2) .
O6 Mo1 1.902(2) .
O6 Mo4 1.918(2) .
O7 Mo1 1.694(2) .
O8 Mo2 1.952(2) .
O8 Mo1 2.008(2) .
O8 Mo3 2.267(2) 3_656
O9 Mo2 2.133(2) .
O9 Mo2 2.318(2) 3_656
O9 Mo1 2.346(2) .
O9 Mo3 2.350(2) .
O9 Mo4 2.401(2) .
O10 Mo3 1.895(2) .
O10 Mo4 1.925(2) .
O11 Mo2 1.749(2) .
O11 Mo4 2.262(2) 3_656
O12 Mo2 1.951(2) .
O12 Mo3 2.004(2) .
O12 Mo1 2.321(2) 3_656
O13 Mo3 1.693(2) .
Mo1 Mo2 3.2134(4) .
Ag1 P1 2.3709(9) .
